data_2108276
loop_
_publ_author_name
'Shukla, Rahul'
'Singh, Paramveer'
'Panini, Piyush'
'Chopra, Deepak'

_publ_section_title
;
 Similarities and differences in the crystal packing of
 halogen-substituted indole derivatives
;
_journal_coeditor_code AW5010SUP1
_journal_issue 4
_journal_name_full 'Acta Crystallographica Section B'
_journal_page_first
;
;
_journal_paper_doi 10.1107/S2052520618008090
_journal_volume 74
_journal_year 2018
_chemical_formula_moiety 'C12 H12 F N'
_chemical_formula_sum 'C12 H12 F N'
_chemical_formula_weight 189.23
_chemical_name_systematic
; 
 ? 
;
_space_group_IT_number 19
_symmetry_cell_setting orthorhombic
_symmetry_Int_Tables_number 19
_symmetry_space_group_name_Hall 'P 2ac 2ab'
_symmetry_space_group_name_H-M 'P 21 21 21'
_atom_sites_solution_hydrogens geom
_atom_sites_solution_primary direct
_atom_sites_solution_secondary difmap
_audit_creation_method SHELXL-97
_cell_angle_alpha 90.00
_cell_angle_beta 90.00
_cell_angle_gamma 90.00
_cell_formula_units_Z 4
_cell_length_a 6.1937(6)
_cell_length_b 7.4492(8)
_cell_length_c 19.920(2)
_cell_measurement_reflns_used 7713
_cell_measurement_temperature 100(2)
_cell_measurement_theta_max 30.13
_cell_measurement_theta_min 2.92
_cell_volume 919.07(16)
_computing_structure_refinement 'SHELXL-97 (Sheldrick, 1997)'
_computing_structure_solution 'SHELXS-97 (Sheldrick, 1990)'
_diffrn_ambient_temperature 100(2)
_diffrn_measured_fraction_theta_full 0.999
_diffrn_measured_fraction_theta_max 0.999
_diffrn_measurement_device_type 'Bruker APEX-II CCD'
_diffrn_measurement_method '\f and \w scans'
_diffrn_radiation_monochromator graphite
_diffrn_radiation_source 'fine-focus sealed tube'
_diffrn_radiation_type MoK\a
_diffrn_radiation_wavelength 0.71073
_diffrn_reflns_av_R_equivalents 0.0429
_diffrn_reflns_av_sigmaI/netI 0.0391
_diffrn_reflns_limit_h_max 8
_diffrn_reflns_limit_h_min -8
_diffrn_reflns_limit_k_max 10
_diffrn_reflns_limit_k_min -8
_diffrn_reflns_limit_l_max 28
_diffrn_reflns_limit_l_min -28
_diffrn_reflns_number 13579
_diffrn_reflns_theta_full 30.55
_diffrn_reflns_theta_max 30.55
_diffrn_reflns_theta_min 2.92
_exptl_absorpt_coefficient_mu 0.094
_exptl_absorpt_correction_T_max 0.9869
_exptl_absorpt_correction_T_min 0.9535
_exptl_absorpt_correction_type multi-scan
_exptl_absorpt_process_details SADABS
_exptl_crystal_colour colourless
_exptl_crystal_density_diffrn 1.368
_exptl_crystal_density_method 'not measured'
_exptl_crystal_description plate
_exptl_crystal_F_000 400
_exptl_crystal_size_max 0.51
_exptl_crystal_size_mid 0.33
_exptl_crystal_size_min 0.14
_refine_diff_density_max 0.381
_refine_diff_density_min -0.263
_refine_diff_density_rms 0.056
_refine_ls_extinction_method none
_refine_ls_goodness_of_fit_ref 1.070
_refine_ls_hydrogen_treatment constr
_refine_ls_matrix_type full
_refine_ls_number_parameters 127
_refine_ls_number_reflns 2806
_refine_ls_number_restraints 0
_refine_ls_restrained_S_all 1.070
_refine_ls_R_factor_all 0.0548
_refine_ls_R_factor_gt 0.0437
_refine_ls_shift/su_max 0.000
_refine_ls_shift/su_mean 0.000
_refine_ls_structure_factor_coef Fsqd
_refine_ls_weighting_details 'calc w=1/[\s^2^(Fo^2^)+(0.0616P)^2^+0.1317P] where P=(Fo^2^+2Fc^2^)/3'
_refine_ls_weighting_scheme calc
_refine_ls_wR_factor_gt 0.1035
_refine_ls_wR_factor_ref 0.1087
_reflns_number_gt 2449
_reflns_number_total 2806
_reflns_threshold_expression >2sigma(I)
_cod_data_source_file aw5010sup1.cif
_cod_data_source_block HxF3
_cod_depositor_comments
;
The following automatic conversions were performed:

'_symmetry_cell_setting' value 'Orthorhombic' changed to
'orthorhombic' according to
/home/data/users/saulius/crontab/automatic-downloads/rss-feeds/IUCr/lib/dictionaries/cif_core.dic
dictionary named 'cif_core.dic' version 2.4.2 from 2011-04-26.

Automatic conversion script
Id: cif_fix_values 4973 2017-02-22 13:04:09Z antanas 
;
_cod_original_cell_volume 919.06(16)
_cod_database_code 2108276

loop_
_symmetry_equiv_pos_as_xyz
'x, y, z'
'-x+1/2, -y, z+1/2'
'x+1/2, -y+1/2, -z'
'-x, y+1/2, -z+1/2'

loop_
_atom_site_label
_atom_site_type_symbol
_atom_site_fract_x
_atom_site_fract_y
_atom_site_fract_z
_atom_site_U_iso_or_equiv
_atom_site_adp_type
_atom_site_occupancy
_atom_site_symmetry_multiplicity
_atom_site_calc_flag
_atom_site_refinement_flags
F1 F 1.09041(15) -0.15162(13) 0.30553(4) 0.0227(2) Uani 1 1 d .
N1 N 1.23200(18) -0.07909(17) 0.54325(6) 0.0147(3) Uani 1 1 d .
H1 H 1.3622 -0.1237 0.5491 0.018 Uiso 1 1 calc R
C1 C 1.1229(2) -0.07122(19) 0.48324(7) 0.0134(3) Uani 1 1 d .
C2 C 1.1851(2) -0.13009(19) 0.41932(7) 0.0151(3) Uani 1 1 d .
H2 H 1.3192 -0.1882 0.4114 0.018 Uiso 1 1 calc R
C3 C 1.0386(2) -0.0979(2) 0.36892(7) 0.0161(3) Uani 1 1 d .
C4 C 0.8397(2) -0.0140(2) 0.37787(7) 0.0161(3) Uani 1 1 d .
H4 H 0.7462 0.0047 0.3407 0.019 Uiso 1 1 calc R
C5 C 0.7798(2) 0.0418(2) 0.44167(7) 0.0151(3) Uani 1 1 d .
H5 H 0.6446 0.0990 0.4487 0.018 Uiso 1 1 calc R
C6 C 0.9207(2) 0.01295(18) 0.49555(6) 0.0123(3) Uani 1 1 d .
C7 C 0.9132(2) 0.05264(18) 0.56604(6) 0.0125(3) Uani 1 1 d .
C8 C 1.1028(2) -0.00496(19) 0.59332(6) 0.0131(3) Uani 1 1 d .
C9 C 1.1674(2) 0.0110(2) 0.66534(7) 0.0166(3) Uani 1 1 d .
H9A H 1.2753 0.1081 0.6706 0.020 Uiso 1 1 calc R
H9B H 1.2334 -0.1028 0.6808 0.020 Uiso 1 1 calc R
C10 C 0.9663(2) 0.0532(2) 0.70753(7) 0.0173(3) Uani 1 1 d .
H10A H 0.8803 -0.0577 0.7133 0.021 Uiso 1 1 calc R
H10B H 1.0118 0.0945 0.7526 0.021 Uiso 1 1 calc R
C11 C 0.8252(2) 0.1977(2) 0.67489(7) 0.0167(3) Uani 1 1 d .
H11A H 0.9119 0.3079 0.6682 0.020 Uiso 1 1 calc R
H11B H 0.7039 0.2274 0.7053 0.020 Uiso 1 1 calc R
C12 C 0.7354(2) 0.1348(2) 0.60703(7) 0.0152(3) Uani 1 1 d .
H12A H 0.6196 0.0453 0.6144 0.018 Uiso 1 1 calc R
H12B H 0.6727 0.2382 0.5826 0.018 Uiso 1 1 calc R

loop_
_atom_site_aniso_label
_atom_site_aniso_U_11
_atom_site_aniso_U_22
_atom_site_aniso_U_33
_atom_site_aniso_U_23
_atom_site_aniso_U_13
_atom_site_aniso_U_12
F1 0.0277(5) 0.0284(5) 0.0121(4) -0.0035(3) 0.0026(4) 0.0005(4)
N1 0.0116(5) 0.0187(6) 0.0138(5) -0.0009(5) -0.0021(4) 0.0032(5)
C1 0.0138(6) 0.0134(6) 0.0131(6) 0.0022(5) -0.0007(5) 0.0002(5)
C2 0.0156(6) 0.0125(6) 0.0173(6) -0.0008(5) 0.0013(5) 0.0008(5)
C3 0.0216(7) 0.0149(7) 0.0119(6) -0.0003(5) 0.0020(5) -0.0028(5)
C4 0.0173(6) 0.0172(7) 0.0139(6) 0.0019(5) -0.0031(5) -0.0013(5)
C5 0.0136(6) 0.0153(7) 0.0163(6) 0.0002(5) -0.0024(5) 0.0006(5)
C6 0.0121(6) 0.0107(6) 0.0141(6) 0.0002(5) 0.0003(5) -0.0012(5)
C7 0.0133(6) 0.0113(6) 0.0128(6) 0.0000(5) 0.0001(5) -0.0012(5)
C8 0.0141(6) 0.0131(6) 0.0122(5) 0.0003(5) 0.0011(5) -0.0004(5)
C9 0.0157(6) 0.0213(7) 0.0127(6) -0.0003(5) -0.0029(5) 0.0015(6)
C10 0.0177(6) 0.0226(8) 0.0117(6) 0.0004(5) 0.0012(5) -0.0011(6)
C11 0.0155(6) 0.0192(7) 0.0153(6) -0.0034(5) 0.0021(5) 0.0003(6)
C12 0.0125(6) 0.0169(7) 0.0164(6) -0.0024(5) -0.0002(5) 0.0015(5)

loop_
_atom_type_symbol
_atom_type_description
_atom_type_scat_dispersion_real
_atom_type_scat_dispersion_imag
_atom_type_scat_source
C C 0.0033 0.0016 'International Tables Vol C Tables 4.2.6.8 and 6.1.1.4'
H H 0.0000 0.0000 'International Tables Vol C Tables 4.2.6.8 and 6.1.1.4'
N N 0.0061 0.0033 'International Tables Vol C Tables 4.2.6.8 and 6.1.1.4'
F F 0.0171 0.0103 'International Tables Vol C Tables 4.2.6.8 and 6.1.1.4'

loop_
_geom_angle_atom_site_label_1
_geom_angle_atom_site_label_2
_geom_angle_atom_site_label_3
_geom_angle
C1 N1 C8 108.88(11)
C1 N1 H1 125.6
C8 N1 H1 125.6
N1 C1 C2 129.95(12)
N1 C1 C6 107.57(11)
C2 C1 C6 122.48(12)
C3 C2 C1 115.34(13)
C3 C2 H2 122.3
C1 C2 H2 122.3
F1 C3 C2 118.05(13)
F1 C3 C4 117.29(12)
C2 C3 C4 124.66(13)
C5 C4 C3 119.22(13)
C5 C4 H4 120.4
C3 C4 H4 120.4
C4 C5 C6 119.30(13)
C4 C5 H5 120.4
C6 C5 H5 120.4
C5 C6 C1 118.99(12)
C5 C6 C7 134.26(13)
C1 C6 C7 106.74(12)
C8 C7 C6 107.27(12)
C8 C7 C12 122.91(12)
C6 C7 C12 129.78(12)
C7 C8 N1 109.52(11)
C7 C8 C9 126.04(12)
N1 C8 C9 124.43(12)
C8 C9 C10 108.94(11)
C8 C9 H9A 109.9
C10 C9 H9A 109.9
C8 C9 H9B 109.9
C10 C9 H9B 109.9
H9A C9 H9B 108.3
C11 C10 C9 112.00(11)
C11 C10 H10A 109.2
C9 C10 H10A 109.2
C11 C10 H10B 109.2
C9 C10 H10B 109.2
H10A C10 H10B 107.9
C10 C11 C12 111.50(12)
C10 C11 H11A 109.3
C12 C11 H11A 109.3
C10 C11 H11B 109.3
C12 C11 H11B 109.3
H11A C11 H11B 108.0
C7 C12 C11 109.72(11)
C7 C12 H12A 109.7
C11 C12 H12A 109.7
C7 C12 H12B 109.7
C11 C12 H12B 109.7
H12A C12 H12B 108.2

loop_
_geom_bond_atom_site_label_1
_geom_bond_atom_site_label_2
_geom_bond_distance
F1 C3 1.3629(15)
N1 C1 1.3743(17)
N1 C8 1.3928(17)
N1 H1 0.8800
C1 C2 1.4007(19)
C1 C6 1.4219(19)
C2 C3 1.3744(19)
C2 H2 0.9500
C3 C4 1.393(2)
C4 C5 1.3878(19)
C4 H4 0.9500
C5 C6 1.3999(19)
C5 H5 0.9500
C6 C7 1.4357(19)
C7 C8 1.3637(19)
C7 C12 1.5012(19)
C8 C9 1.4940(18)
C9 C10 1.5352(19)
C9 H9A 0.9900
C9 H9B 0.9900
C10 C11 1.531(2)
C10 H10A 0.9900
C10 H10B 0.9900
C11 C12 1.5351(19)
C11 H11A 0.9900
C11 H11B 0.9900
C12 H12A 0.9900
C12 H12B 0.9900

loop_
_geom_torsion_atom_site_label_1
_geom_torsion_atom_site_label_2
_geom_torsion_atom_site_label_3
_geom_torsion_atom_site_label_4
_geom_torsion
C8 N1 C1 C2 -179.32(15)
C8 N1 C1 C6 0.98(16)
N1 C1 C2 C3 -178.52(14)
C6 C1 C2 C3 1.1(2)
C1 C2 C3 F1 179.76(12)
C1 C2 C3 C4 -0.2(2)
F1 C3 C4 C5 179.60(13)
C2 C3 C4 C5 -0.4(2)
C3 C4 C5 C6 0.1(2)
C4 C5 C6 C1 0.7(2)
C4 C5 C6 C7 179.53(15)
N1 C1 C6 C5 178.33(12)
C2 C1 C6 C5 -1.4(2)
N1 C1 C6 C7 -0.80(15)
C2 C1 C6 C7 179.48(13)
C5 C6 C7 C8 -178.62(15)
C1 C6 C7 C8 0.32(15)
C5 C6 C7 C12 3.6(3)
C1 C6 C7 C12 -177.50(14)
C6 C7 C8 N1 0.28(16)
C12 C7 C8 N1 178.28(13)
C6 C7 C8 C9 179.11(14)
C12 C7 C8 C9 -2.9(2)
C1 N1 C8 C7 -0.80(16)
C1 N1 C8 C9 -179.65(13)
C7 C8 C9 C10 15.7(2)
N1 C8 C9 C10 -165.64(13)
C8 C9 C10 C11 -44.44(17)
C9 C10 C11 C12 63.30(16)
C8 C7 C12 C11 18.21(19)
C6 C7 C12 C11 -164.27(14)
C10 C11 C12 C7 -46.95(16)

_cod_database_fobs_code 2108276
